data_1567648
loop_
_publ_author_name
'Guo, Wengang'
'Jiang, Feng'
'Li, Shijia'
'Sun, Jianwei'

_publ_section_title
;
 Organocatalytic asymmetric azidation of sulfoxonium ylides: mild
 synthesis of enantioenriched \a-azido ketones bearing a labile tertiary
 stereocenter.
;
_journal_issue 39
_journal_name_full 'Chemical science'
_journal_page_first 11648
_journal_page_last 11655
_journal_paper_doi 10.1039/d2sc03552a
_journal_volume 13
_journal_year 2022
_chemical_absolute_configuration ad
_chemical_formula_sum 'C25 H25 N O3'
_chemical_formula_weight 387.46
_chemical_name_systematic 'tert-Butyl (R)-(1-([1,1'-biphenyl]-4-yl)-2-oxo-2-phenylethyl)carbamate'
_space_group_crystal_system monoclinic
_space_group_IT_number 4
_space_group_name_Hall 'P 2yb'
_space_group_name_H-M_alt 'P 1 21 1'
_atom_sites_solution_hydrogens mixed
_audit_creation_method SHELXL-2013
_audit_update_record
;
2022-02-02 deposited with the CCDC.	2022-09-06 downloaded from the CCDC.
;
_cell_angle_alpha 90
_cell_angle_beta 115.1980(10)
_cell_angle_gamma 90
_cell_formula_units_Z 8
_cell_length_a 10.5777(2)
_cell_length_b 41.8595(7)
_cell_length_c 10.6059(2)
_cell_measurement_reflns_used 9983
_cell_measurement_temperature 293(2)
_cell_measurement_theta_max 140.147
_cell_measurement_theta_min 6.334
_cell_volume 4249.18(14)
_computing_cell_refinement 'Bruker SAINT'
_computing_data_collection 'Bruker APEX2'
_computing_data_reduction 'Bruker SAINT'
_computing_molecular_graphics 'Bruker SHELXTL'
_computing_publication_material 'Bruker SHELXTL'
_computing_structure_refinement 'SHELXL-2013 (Sheldrick, 2013)'
_computing_structure_solution 'SHELXS-97 (Sheldrick 2008)'
_diffrn_ambient_temperature 293(2)
_diffrn_measured_fraction_theta_full 0.978
_diffrn_measured_fraction_theta_max 0.983
_diffrn_measurement_device_type 'Bruker APEX-II CCD'
_diffrn_measurement_method '\f and \w scans'
_diffrn_radiation_type CuK\a
_diffrn_radiation_wavelength 1.54178
_diffrn_reflns_av_R_equivalents 0.0304
_diffrn_reflns_av_unetI/netI 0.0335
_diffrn_reflns_Laue_measured_fraction_full 0.978
_diffrn_reflns_Laue_measured_fraction_max 0.983
_diffrn_reflns_limit_h_max 12
_diffrn_reflns_limit_h_min -12
_diffrn_reflns_limit_k_max 50
_diffrn_reflns_limit_k_min -50
_diffrn_reflns_limit_l_max 12
_diffrn_reflns_limit_l_min -11
_diffrn_reflns_number 39522
_diffrn_reflns_point_group_measured_fraction_full 0.962
_diffrn_reflns_point_group_measured_fraction_max 0.966
_diffrn_reflns_theta_full 67.679
_diffrn_reflns_theta_max 67.496
_diffrn_reflns_theta_min 4.607
_exptl_absorpt_coefficient_mu 0.630
_exptl_absorpt_correction_T_max 0.7456
_exptl_absorpt_correction_T_min 0.5692
_exptl_absorpt_correction_type multi-scan
_exptl_absorpt_process_details sadabs
_exptl_crystal_colour colorless
_exptl_crystal_density_diffrn 1.211
_exptl_crystal_description prismatic
_exptl_crystal_F_000 1648
_exptl_crystal_recrystallization_method 'Re-crystallisation from solvent: hexane and diethyl ether'
_exptl_crystal_size_max 0.200
_exptl_crystal_size_mid 0.160
_exptl_crystal_size_min 0.130
_refine_diff_density_max 0.132
_refine_diff_density_min -0.106
_refine_diff_density_rms 0.021
_refine_ls_abs_structure_details
; 
 Flack x determined using 5988 quotients [(I+)-(I-)]/[(I+)+(I-)] 
 (Parsons and Flack (2004), Acta Cryst. A60, s61). 
;
_refine_ls_abs_structure_Flack 0.05(5)
_refine_ls_extinction_method none
_refine_ls_goodness_of_fit_ref 1.020
_refine_ls_hydrogen_treatment mixed
_refine_ls_matrix_type full
_refine_ls_number_parameters 1073
_refine_ls_number_reflns 14813
_refine_ls_number_restraints 1
_refine_ls_restrained_S_all 1.020
_refine_ls_R_factor_all 0.0425
_refine_ls_R_factor_gt 0.0386
_refine_ls_shift/su_max 0.001
_refine_ls_shift/su_mean 0.000
_refine_ls_structure_factor_coef Fsqd
_refine_ls_weighting_details 'w=1/[\s^2^(Fo^2^)+(0.0626P)^2^+0.1763P] where P=(Fo^2^+2Fc^2^)/3'
_refine_ls_weighting_scheme calc
_refine_ls_wR_factor_gt 0.1030
_refine_ls_wR_factor_ref 0.1071
_reflns_Friedel_coverage 0.938
_reflns_Friedel_fraction_full 0.946
_reflns_Friedel_fraction_max 0.950
_reflns_number_gt 13568
_reflns_number_total 14813
_reflns_threshold_expression 'I > 2\s(I)'
_cod_data_source_file d2sc03552a2.cif
_cod_data_source_block cu_d8v21695_0m
_cod_depositor_comments 'Adding full bibliography for 1567648.cif.'
_cod_original_sg_symbol_H-M 'P 21'
_cod_database_code 1567648
_shelx_space_group_comment
; 
The symmetry employed for this shelxl refinement is uniquely defined 
by the following loop, which should always be used as a source of 
symmetry information in preference to the above space-group names. 
They are only intended as comments. 
;
_shelx_estimated_absorpt_t_min 0.884
_shelx_estimated_absorpt_t_max 0.923
_shelxl_version_number 2013-4

loop_
_space_group_symop_operation_xyz
'x, y, z'
'-x, y+1/2, -z'

loop_
_atom_site_label
_atom_site_type_symbol
_atom_site_fract_x
_atom_site_fract_y
_atom_site_fract_z
_atom_site_U_iso_or_equiv
_atom_site_adp_type
_atom_site_occupancy
_atom_site_site_symmetry_order
_atom_site_calc_flag
_atom_site_refinement_flags_posn
_atom_site_refinement_flags_adp
_atom_site_refinement_flags_occupancy
_atom_site_disorder_assembly
_atom_site_disorder_group
N1 N 0.25734(19) 0.36799(5) 0.6422(2) 0.0543(4) Uani 1 1 d . . . . .
N1A N 0.24773(19) 0.36991(5) 0.1371(2) 0.0545(5) Uani 1 1 d . . . . .
N1B N 0.3264(2) 0.67666(5) 0.2562(2) 0.0605(5) Uani 1 1 d . . . . .
N1C N 0.3458(2) 0.67937(5) 0.7582(2) 0.0567(5) Uani 1 1 d . . . . .
O1 O 0.5517(3) 0.34895(5) 0.6226(3) 0.0941(8) Uani 1 1 d . . . . .
O2 O 0.20271(19) 0.36909(5) 0.82700(19) 0.0691(5) Uani 1 1 d . . . . .
O3 O 0.03785(16) 0.36291(5) 0.60486(18) 0.0659(5) Uani 1 1 d . . . . .
O1A O 0.5419(3) 0.35255(6) 0.1157(3) 0.0928(7) Uani 1 1 d . . . . .
O2A O 0.19309(18) 0.37033(5) 0.32178(19) 0.0676(5) Uani 1 1 d . . . . .
O3A O 0.02835(16) 0.36476(5) 0.09959(18) 0.0628(4) Uani 1 1 d . . . . .
O1B O 0.5409(2) 0.67599(6) 0.5046(2) 0.0849(6) Uani 1 1 d . . . . .
O2B O 0.2587(2) 0.67901(5) 0.0237(2) 0.0723(5) Uani 1 1 d . . . . .
O3B O 0.1603(2) 0.71032(4) 0.13220(19) 0.0694(5) Uani 1 1 d . . . . .
O1C O 0.5472(2) 0.67600(7) 1.0119(2) 0.0877(7) Uani 1 1 d . . . . .
O2C O 0.2641(2) 0.67814(5) 0.52362(19) 0.0715(5) Uani 1 1 d . . . . .
O3C O 0.1722(2) 0.71123(5) 0.63234(18) 0.0680(5) Uani 1 1 d . . . . .
C1 C 0.5083(4) 0.28527(8) 0.6586(4) 0.0796(8) Uani 1 1 d . . . . .
H1D H 0.5596 0.2905 0.6089 0.096 Uiso 1 1 calc R U . . .
C2 C 0.4878(5) 0.25377(8) 0.6803(5) 0.1032(12) Uani 1 1 d . . . . .
H2 H 0.5246 0.2378 0.6445 0.124 Uiso 1 1 calc R U . . .
C3 C 0.4135(5) 0.24565(8) 0.7542(5) 0.1014(12) Uani 1 1 d . . . . .
H3 H 0.4003 0.2243 0.7691 0.122 Uiso 1 1 calc R U . . .
C4 C 0.3582(4) 0.26919(9) 0.8064(4) 0.0955(11) Uani 1 1 d . . . . .
H4 H 0.3073 0.2637 0.8563 0.115 Uiso 1 1 calc R U . . .
C5 C 0.3781(3) 0.30120(7) 0.7847(3) 0.0736(7) Uani 1 1 d . . . . .
H5 H 0.3409 0.3170 0.8205 0.088 Uiso 1 1 calc R U . . .
C6 C 0.4530(3) 0.30946(6) 0.7103(3) 0.0615(6) Uani 1 1 d . . . . .
C7 C 0.4788(2) 0.34324(6) 0.6811(3) 0.0582(6) Uani 1 1 d . . . . .
C8 C 0.4079(2) 0.37088(6) 0.7236(3) 0.0522(5) Uani 1 1 d . . . . .
H8 H 0.4281 0.3681 0.8221 0.063 Uiso 1 1 calc R U . . .
C9 C 0.4647(2) 0.40290(5) 0.7078(2) 0.0509(5) Uani 1 1 d . . . . .
C10 C 0.5548(3) 0.41977(6) 0.8239(3) 0.0612(6) Uani 1 1 d . . . . .
H10 H 0.5800 0.4113 0.9123 0.073 Uiso 1 1 calc R U . . .
C11 C 0.6076(3) 0.44912(7) 0.8097(3) 0.0655(6) Uani 1 1 d . . . . .
H11 H 0.6688 0.4598 0.8893 0.079 Uiso 1 1 calc R U . . .
C12 C 0.5718(2) 0.46321(6) 0.6798(3) 0.0546(5) Uani 1 1 d . . . . .
C13 C 0.4806(3) 0.44616(7) 0.5645(3) 0.0641(6) Uani 1 1 d . . . . .
H13 H 0.4538 0.4548 0.4760 0.077 Uiso 1 1 calc R U . . .
C14 C 0.4286(3) 0.41660(6) 0.5779(3) 0.0639(6) Uani 1 1 d . . . . .
H14 H 0.3683 0.4058 0.4984 0.077 Uiso 1 1 calc R U . . .
C15 C 0.6235(2) 0.49550(6) 0.6643(3) 0.0575(6) Uani 1 1 d . . . . .
C16 C 0.7057(3) 0.51359(7) 0.7789(3) 0.0759(7) Uani 1 1 d . . . . .
H16 H 0.7308 0.5054 0.8679 0.091 Uiso 1 1 calc R U . . .
C17 C 0.7514(4) 0.54378(7) 0.7636(4) 0.0860(9) Uani 1 1 d . . . . .
H17 H 0.8065 0.5554 0.8427 0.103 Uiso 1 1 calc R U . . .
C18 C 0.7173(3) 0.55670(7) 0.6356(4) 0.0763(8) Uani 1 1 d . . . . .
H18 H 0.7489 0.5769 0.6264 0.092 Uiso 1 1 calc R U . . .
C19 C 0.6351(4) 0.53918(8) 0.5199(4) 0.0821(8) Uani 1 1 d . . . . .
H19 H 0.6103 0.5477 0.4315 0.098 Uiso 1 1 calc R U . . .
C20 C 0.5890(3) 0.50892(7) 0.5340(3) 0.0737(7) Uani 1 1 d . . . . .
H20 H 0.5339 0.4974 0.4545 0.088 Uiso 1 1 calc R U . . .
C21 C 0.1682(2) 0.36698(6) 0.7027(3) 0.0531(5) Uani 1 1 d . . . . .
C22 C -0.0813(2) 0.35768(7) 0.6409(3) 0.0594(6) Uani 1 1 d . . . . .
C23 C -0.1967(3) 0.34761(9) 0.5014(3) 0.0746(8) Uani 1 1 d . . . . .
H23A H -0.2099 0.3639 0.4333 0.112 Uiso 1 1 calc R U . . .
H23B H -0.2820 0.3446 0.5112 0.112 Uiso 1 1 calc R U . . .
H23C H -0.1709 0.3280 0.4717 0.112 Uiso 1 1 calc R U . . .
C24 C -0.0508(3) 0.33072(7) 0.7439(3) 0.0687(7) Uani 1 1 d . . . . .
H24A H -0.0094 0.3132 0.7163 0.103 Uiso 1 1 calc R U . . .
H24B H -0.1362 0.3238 0.7463 0.103 Uiso 1 1 calc R U . . .
H24C H 0.0127 0.3380 0.8348 0.103 Uiso 1 1 calc R U . . .
C25 C -0.1152(4) 0.38844(8) 0.6931(4) 0.0811(9) Uani 1 1 d . . . . .
H25A H -0.0385 0.3943 0.7792 0.122 Uiso 1 1 calc R U . . .
H25B H -0.1978 0.3856 0.7081 0.122 Uiso 1 1 calc R U . . .
H25C H -0.1308 0.4050 0.6253 0.122 Uiso 1 1 calc R U . . .
C1A C 0.5055(4) 0.28861(8) 0.1554(4) 0.0843(9) Uani 1 1 d . . . . .
H1E H 0.5559 0.2941 0.1050 0.101 Uiso 1 1 calc R U . . .
C2A C 0.4879(5) 0.25703(9) 0.1785(5) 0.1091(13) Uani 1 1 d . . . . .
H2A H 0.5257 0.2413 0.1430 0.131 Uiso 1 1 calc R U . . .
C3A C 0.4149(5) 0.24858(9) 0.2535(5) 0.1079(13) Uani 1 1 d . . . . .
H3A H 0.4032 0.2271 0.2689 0.130 Uiso 1 1 calc R U . . .
C4A C 0.3591(4) 0.27178(10) 0.3058(4) 0.0981(11) Uani 1 1 d . . . . .
H4A H 0.3099 0.2660 0.3570 0.118 Uiso 1 1 calc R U . . .
C5A C 0.3754(3) 0.30379(8) 0.2829(3) 0.0759(7) Uani 1 1 d . . . . .
H5A H 0.3371 0.3194 0.3187 0.091 Uiso 1 1 calc R U . . .
C6A C 0.4489(3) 0.31264(7) 0.2067(3) 0.0641(6) Uani 1 1 d . . . . .
C7A C 0.4708(2) 0.34637(6) 0.1758(3) 0.0594(6) Uani 1 1 d . . . . .
C8A C 0.3980(2) 0.37346(6) 0.2183(3) 0.0546(5) Uani 1 1 d . . . . .
H8A H 0.4185 0.3705 0.3168 0.066 Uiso 1 1 calc R U . . .
C9A C 0.4534(2) 0.40586(6) 0.2028(3) 0.0537(5) Uani 1 1 d . . . . .
C10A C 0.5722(3) 0.41781(7) 0.3107(3) 0.0643(6) Uani 1 1 d . . . . .
H10A H 0.6131 0.4066 0.3941 0.077 Uiso 1 1 calc R U . . .
C11A C 0.6308(3) 0.44633(7) 0.2958(3) 0.0666(6) Uani 1 1 d . . . . .
H11A H 0.7122 0.4535 0.3689 0.080 Uiso 1 1 calc R U . . .
C12A C 0.5719(3) 0.46437(6) 0.1757(3) 0.0586(6) Uani 1 1 d . . . . .
C13A C 0.4502(3) 0.45259(7) 0.0702(3) 0.0760(8) Uani 1 1 d . . . . .
H13A H 0.4064 0.4644 -0.0114 0.091 Uiso 1 1 calc R U . . .
C14A C 0.3923(3) 0.42401(7) 0.0829(3) 0.0750(8) Uani 1 1 d . . . . .
H14A H 0.3109 0.4168 0.0097 0.090 Uiso 1 1 calc R U . . .
C15A C 0.6351(3) 0.49477(6) 0.1578(3) 0.0615(6) Uani 1 1 d . . . . .
C16A C 0.7779(3) 0.49954(8) 0.2192(4) 0.0876(9) Uani 1 1 d . . . . .
H16A H 0.8365 0.4836 0.2749 0.105 Uiso 1 1 calc R U . . .
C17A C 0.8348(4) 0.52795(10) 0.1985(5) 0.1021(11) Uani 1 1 d . . . . .
H17A H 0.9312 0.5308 0.2411 0.123 Uiso 1 1 calc R U . . .
C18A C 0.7526(4) 0.55154(8) 0.1175(4) 0.0857(9) Uani 1 1 d . . . . .
H18A H 0.7919 0.5705 0.1054 0.103 Uiso 1 1 calc R U . . .
C19A C 0.6123(4) 0.54714(8) 0.0541(4) 0.0860(9) Uani 1 1 d . . . . .
H19A H 0.5549 0.5631 -0.0023 0.103 Uiso 1 1 calc R U . . .
C20A C 0.5540(3) 0.51899(7) 0.0731(4) 0.0792(8) Uani 1 1 d . . . . .
H20A H 0.4576 0.5163 0.0277 0.095 Uiso 1 1 calc R U . . .
C21A C 0.1587(2) 0.36851(6) 0.1975(2) 0.0517(5) Uani 1 1 d . . . . .
C22A C -0.0902(2) 0.35924(7) 0.1361(3) 0.0585(6) Uani 1 1 d . . . . .
C23A C -0.2072(3) 0.35022(10) -0.0044(3) 0.0784(8) Uani 1 1 d . . . . .
H23D H -0.2222 0.3674 -0.0693 0.118 Uiso 1 1 calc R U . . .
H23E H -0.2915 0.3463 0.0064 0.118 Uiso 1 1 calc R U . . .
H23F H -0.1815 0.3313 -0.0389 0.118 Uiso 1 1 calc R U . . .
C24A C -0.1220(3) 0.38943(8) 0.1935(4) 0.0799(8) Uani 1 1 d . . . . .
H24D H -0.0453 0.3945 0.2809 0.120 Uiso 1 1 calc R U . . .
H24E H -0.2052 0.3865 0.2074 0.120 Uiso 1 1 calc R U . . .
H24F H -0.1357 0.4066 0.1290 0.120 Uiso 1 1 calc R U . . .
C25A C -0.0605(3) 0.33151(7) 0.2352(3) 0.0722(7) Uani 1 1 d . . . . .
H25D H -0.0220 0.3142 0.2036 0.108 Uiso 1 1 calc R U . . .
H25E H -0.1457 0.3247 0.2386 0.108 Uiso 1 1 calc R U . . .
H25F H 0.0052 0.3380 0.3266 0.108 Uiso 1 1 calc R U . . .
C1B C 0.8103(3) 0.65564(8) 0.5652(3) 0.0765(8) Uani 1 1 d . . . . .
H1F H 0.7985 0.6716 0.6204 0.092 Uiso 1 1 calc R U . . .
C2B C 0.9420(3) 0.64389(10) 0.5974(4) 0.0901(10) Uani 1 1 d . . . . .
H2B H 1.0182 0.6521 0.6733 0.108 Uiso 1 1 calc R U . . .
C3B C 0.9619(3) 0.62029(9) 0.5192(3) 0.0842(9) Uani 1 1 d . . . . .
H3B H 1.0511 0.6125 0.5412 0.101 Uiso 1 1 calc R U . . .
C4B C 0.8494(4) 0.60819(9) 0.4084(3) 0.0883(9) Uani 1 1 d . . . . .
H4B H 0.8621 0.5918 0.3558 0.106 Uiso 1 1 calc R U . . .
C5B C 0.7161(3) 0.62012(8) 0.3733(3) 0.0759(7) Uani 1 1 d . . . . .
H5B H 0.6407 0.6119 0.2965 0.091 Uiso 1 1 calc R U . . .
C6B C 0.6945(3) 0.64403(6) 0.4513(3) 0.0582(6) Uani 1 1 d . . . . .
C7B C 0.5558(3) 0.65870(6) 0.4204(3) 0.0587(6) Uani 1 1 d . . . . .
C8B C 0.4324(3) 0.65255(6) 0.2782(3) 0.0548(5) Uani 1 1 d . . . . .
H8B H 0.4662 0.6553 0.2059 0.066 Uiso 1 1 calc R U . . .
C9B C 0.3735(2) 0.61883(6) 0.2652(2) 0.0529(5) Uani 1 1 d . . . . .
C10B C 0.3116(3) 0.60795(6) 0.3484(3) 0.0575(5) Uani 1 1 d . . . . .
H10B H 0.3090 0.6211 0.4178 0.069 Uiso 1 1 calc R U . . .
C11B C 0.2534(3) 0.57770(7) 0.3301(3) 0.0637(6) Uani 1 1 d . . . . .
H11B H 0.2119 0.5709 0.3872 0.076 Uiso 1 1 calc R U . . .
C12B C 0.2561(3) 0.55725(6) 0.2275(3) 0.0640(6) Uani 1 1 d . . . . .
C13B C 0.3167(3) 0.56870(7) 0.1435(3) 0.0724(7) Uani 1 1 d . . . . .
H13B H 0.3181 0.5558 0.0728 0.087 Uiso 1 1 calc R U . . .
C14B C 0.3749(3) 0.59884(6) 0.1624(3) 0.0650(6) Uani 1 1 d . . . . .
H14B H 0.4158 0.6058 0.1051 0.078 Uiso 1 1 calc R U . . .
C15B C 0.1958(3) 0.52448(7) 0.2044(4) 0.0749(8) Uani 1 1 d . . . . .
C16B C 0.2035(3) 0.50555(8) 0.3139(4) 0.0916(10) Uani 1 1 d . . . . .
H16B H 0.2439 0.5137 0.4040 0.110 Uiso 1 1 calc R U . . .
C17B C 0.1518(4) 0.47457(10) 0.2918(6) 0.1155(15) Uani 1 1 d . . . . .
H17B H 0.1572 0.4622 0.3667 0.139 Uiso 1 1 calc R U . . .
C18B C 0.0931(5) 0.46229(10) 0.1600(7) 0.1262(18) Uani 1 1 d . . . . .
H18B H 0.0617 0.4413 0.1458 0.151 Uiso 1 1 calc R U . . .
C19B C 0.0800(5) 0.48084(10) 0.0480(6) 0.1250(16) Uani 1 1 d . . . . .
H19B H 0.0365 0.4728 -0.0421 0.150 Uiso 1 1 calc R U . . .
C20B C 0.1324(4) 0.51173(9) 0.0709(4) 0.0997(11) Uani 1 1 d . . . . .
H20B H 0.1249 0.5242 -0.0047 0.120 Uiso 1 1 calc R U . . .
C21B C 0.2489(3) 0.68794(6) 0.1275(3) 0.0554(5) Uani 1 1 d . . . . .
C22B C 0.0813(4) 0.73007(7) 0.0082(3) 0.0730(8) Uani 1 1 d . . . . .
C23B C 0.0030(7) 0.75257(12) 0.0597(4) 0.140(2) Uani 1 1 d . . . . .
H23G H -0.0645 0.7408 0.0794 0.209 Uiso 1 1 calc R U . . .
H23H H -0.0439 0.7684 -0.0104 0.209 Uiso 1 1 calc R U . . .
H23I H 0.0675 0.7629 0.1432 0.209 Uiso 1 1 calc R U . . .
C24B C 0.1833(5) 0.74771(9) -0.0332(4) 0.1068(13) Uani 1 1 d . . . . .
H24G H 0.2495 0.7591 0.0458 0.160 Uiso 1 1 calc R U . . .
H24H H 0.1331 0.7625 -0.1067 0.160 Uiso 1 1 calc R U . . .
H24I H 0.2318 0.7326 -0.0650 0.160 Uiso 1 1 calc R U . . .
C25B C -0.0187(4) 0.70958(9) -0.1099(4) 0.0909(10) Uani 1 1 d . . . . .
H25G H 0.0336 0.6951 -0.1398 0.136 Uiso 1 1 calc R U . . .
H25H H -0.0756 0.7230 -0.1865 0.136 Uiso 1 1 calc R U . . .
H25I H -0.0772 0.6976 -0.0784 0.136 Uiso 1 1 calc R U . . .
C1C C 0.8109(3) 0.64931(7) 1.1002(3) 0.0689(7) Uani 1 1 d . . . . .
H1G H 0.7861 0.6582 1.1669 0.083 Uiso 1 1 calc R U . . .
C2C C 0.9442(3) 0.63799(9) 1.1391(3) 0.0805(8) Uani 1 1 d . . . . .
H2C H 1.0086 0.6392 1.2319 0.097 Uiso 1 1 calc R U . . .
C3C C 0.9833(3) 0.62495(7) 1.0430(3) 0.0749(8) Uani 1 1 d . . . . .
H3C H 1.0734 0.6171 1.0704 0.090 Uiso 1 1 calc R U . . .
C4C C 0.8884(3) 0.62348(7) 0.9056(3) 0.0711(7) Uani 1 1 d . . . . .
H4C H 0.9149 0.6149 0.8396 0.085 Uiso 1 1 calc R U . . .
C5C C 0.7535(3) 0.63476(7) 0.8647(3) 0.0628(6) Uani 1 1 d . . . . .
H5C H 0.6901 0.6337 0.7715 0.075 Uiso 1 1 calc R U . . .
C6C C 0.7123(2) 0.64764(6) 0.9619(3) 0.0538(5) Uani 1 1 d . . . . .
C7C C 0.5704(3) 0.66097(6) 0.9268(3) 0.0557(5) Uani 1 1 d . . . . .
C8C C 0.4512(2) 0.65517(5) 0.7811(2) 0.0504(5) Uani 1 1 d . . . . .
H8C H 0.4882 0.6578 0.7113 0.060 Uiso 1 1 calc R U . . .
C9C C 0.3930(2) 0.62134(5) 0.7699(2) 0.0473(5) Uani 1 1 d . . . . .
C10C C 0.4332(2) 0.59712(6) 0.7059(3) 0.0557(5) Uani 1 1 d . . . . .
H10C H 0.5009 0.6012 0.6739 0.067 Uiso 1 1 calc R U . . .
C11C C 0.3747(2) 0.56694(6) 0.6884(3) 0.0572(5) Uani 1 1 d . . . . .
H11C H 0.4055 0.5510 0.6473 0.069 Uiso 1 1 calc R U . . .
C12C C 0.2704(2) 0.56022(6) 0.7317(2) 0.0511(5) Uani 1 1 d . . . . .
C13C C 0.2323(3) 0.58464(6) 0.7977(3) 0.0591(6) Uani 1 1 d . . . . .
H13C H 0.1640 0.5808 0.8291 0.071 Uiso 1 1 calc R U . . .
C14C C 0.2933(2) 0.61444(6) 0.8175(3) 0.0558(5) Uani 1 1 d . . . . .
H14C H 0.2669 0.6301 0.8636 0.067 Uiso 1 1 calc R U . . .
C15C C 0.2009(3) 0.52864(6) 0.7052(3) 0.0565(5) Uani 1 1 d . . . . .
C16C C 0.2743(3) 0.50069(6) 0.7137(3) 0.0703(7) Uani 1 1 d . . . . .
H16C H 0.3696 0.5018 0.7377 0.084 Uiso 1 1 calc R U . . .
C17C C 0.2090(4) 0.47140(7) 0.6874(4) 0.0860(9) Uani 1 1 d . . . . .
H17C H 0.2605 0.4529 0.6947 0.103 Uiso 1 1 calc R U . . .
C18C C 0.0689(4) 0.46937(8) 0.6506(5) 0.0977(11) Uani 1 1 d . . . . .
H18C H 0.0248 0.4496 0.6326 0.117 Uiso 1 1 calc R U . . .
C19C C -0.0065(4) 0.49664(9) 0.6404(5) 0.1064(13) Uani 1 1 d . . . . .
H19C H -0.1020 0.4953 0.6151 0.128 Uiso 1 1 calc R U . . .
C20C C 0.0585(3) 0.52604(7) 0.6676(4) 0.0838(9) Uani 1 1 d . . . . .
H20C H 0.0063 0.5444 0.6606 0.101 Uiso 1 1 calc R U . . .
C21C C 0.2605(3) 0.68862(6) 0.6281(3) 0.0548(5) Uani 1 1 d . . . . .
C22C C 0.0934(4) 0.73090(8) 0.5076(3) 0.0781(8) Uani 1 1 d . . . . .
C23C C 0.1953(5) 0.74835(9) 0.4662(4) 0.0993(12) Uani 1 1 d . . . . .
H23J H 0.2610 0.7599 0.5449 0.149 Uiso 1 1 calc R U . . .
H23K H 0.1451 0.7630 0.3919 0.149 Uiso 1 1 calc R U . . .
H23L H 0.2443 0.7332 0.4355 0.149 Uiso 1 1 calc R U . . .
C24C C 0.0142(7) 0.75343(13) 0.5603(4) 0.137(2) Uani 1 1 d . . . . .
H24J H -0.0533 0.7416 0.5795 0.206 Uiso 1 1 calc R U . . .
H24K H -0.0328 0.7693 0.4907 0.206 Uiso 1 1 calc R U . . .
H24L H 0.0786 0.7637 0.6441 0.206 Uiso 1 1 calc R U . . .
C25C C -0.0086(4) 0.71019(10) 0.3889(4) 0.0913(10) Uani 1 1 d . . . . .
H25J H 0.0430 0.6958 0.3579 0.137 Uiso 1 1 calc R U . . .
H25K H -0.0666 0.7236 0.3129 0.137 Uiso 1 1 calc R U . . .
H25L H -0.0661 0.6982 0.4215 0.137 Uiso 1 1 calc R U . . .
H1A H 0.212(3) 0.3684(6) 0.045(3) 0.052(7) Uiso 1 1 d . . . . .
H1 H 0.221(3) 0.3667(7) 0.551(3) 0.065(8) Uiso 1 1 d . . . . .
H1C H 0.333(3) 0.6857(8) 0.829(4) 0.072(9) Uiso 1 1 d . . . . .
H1B H 0.315(3) 0.6835(8) 0.324(4) 0.073(9) Uiso 1 1 d . . . . .

loop_
_atom_site_aniso_label
_atom_site_aniso_U_11
_atom_site_aniso_U_22
_atom_site_aniso_U_33
_atom_site_aniso_U_23
_atom_site_aniso_U_13
_atom_site_aniso_U_12
N1 0.0443(9) 0.0717(12) 0.0515(12) -0.0047(9) 0.0249(8) -0.0054(9)
N1A 0.0436(9) 0.0740(13) 0.0497(11) -0.0076(9) 0.0236(8) -0.0069(9)
N1B 0.0763(14) 0.0557(11) 0.0523(12) 0.0053(9) 0.0299(10) 0.0114(10)
N1C 0.0660(12) 0.0508(10) 0.0527(11) 0.0050(8) 0.0246(10) 0.0119(9)
O1 0.0999(16) 0.0673(12) 0.160(2) -0.0109(13) 0.0987(17) -0.0038(11)
O2 0.0612(10) 0.0968(14) 0.0578(11) -0.0166(9) 0.0335(8) -0.0150(9)
O3 0.0441(8) 0.1028(14) 0.0568(10) 0.0030(9) 0.0273(7) -0.0056(9)
O1A 0.0923(15) 0.0801(13) 0.146(2) -0.0116(14) 0.0892(16) -0.0048(11)
O2A 0.0604(10) 0.0956(13) 0.0548(11) -0.0169(9) 0.0321(8) -0.0162(9)
O3A 0.0456(8) 0.0960(13) 0.0537(9) -0.0011(8) 0.0278(7) -0.0054(8)
O1B 0.0710(12) 0.1120(17) 0.0711(12) -0.0256(12) 0.0298(10) -0.0020(12)
O2B 0.0814(12) 0.0843(13) 0.0548(10) 0.0031(9) 0.0324(9) 0.0178(10)
O3B 0.0952(13) 0.0609(10) 0.0512(10) 0.0071(7) 0.0302(9) 0.0236(9)
O1C 0.0654(11) 0.1221(18) 0.0684(12) -0.0287(12) 0.0215(9) 0.0074(12)
O2C 0.0790(12) 0.0831(13) 0.0549(10) 0.0055(9) 0.0307(9) 0.0249(10)
O3C 0.0847(12) 0.0672(10) 0.0506(10) 0.0104(8) 0.0273(9) 0.0291(9)
C1 0.0795(19) 0.0651(17) 0.089(2) -0.0016(14) 0.0310(16) 0.0103(14)
C2 0.125(3) 0.0598(18) 0.121(3) 0.0076(19) 0.048(3) 0.0189(19)
C3 0.121(3) 0.0569(17) 0.107(3) 0.0109(17) 0.030(2) -0.0003(19)
C4 0.098(2) 0.086(2) 0.095(2) 0.0168(19) 0.035(2) -0.0167(19)
C5 0.0772(17) 0.0634(16) 0.0770(18) 0.0038(13) 0.0297(15) -0.0099(13)
C6 0.0512(12) 0.0592(14) 0.0653(15) -0.0009(11) 0.0162(11) -0.0015(10)
C7 0.0467(11) 0.0596(14) 0.0714(15) -0.0072(11) 0.0281(11) -0.0055(10)
C8 0.0466(11) 0.0580(13) 0.0551(13) -0.0058(10) 0.0247(9) -0.0046(10)
C9 0.0465(11) 0.0524(12) 0.0586(13) -0.0048(9) 0.0268(10) 0.0001(9)
C10 0.0607(14) 0.0595(14) 0.0556(13) 0.0001(10) 0.0172(11) -0.0036(11)
C11 0.0635(14) 0.0602(14) 0.0595(15) -0.0056(11) 0.0133(11) -0.0081(12)
C12 0.0521(12) 0.0523(12) 0.0652(14) -0.0041(10) 0.0304(11) 0.0000(10)
C13 0.0750(16) 0.0638(14) 0.0566(14) -0.0043(11) 0.0311(12) -0.0090(12)
C14 0.0719(15) 0.0655(15) 0.0554(14) -0.0117(11) 0.0280(12) -0.0142(12)
C15 0.0532(12) 0.0523(12) 0.0737(16) -0.0047(11) 0.0335(11) 0.0006(10)
C16 0.095(2) 0.0619(15) 0.0766(18) -0.0087(13) 0.0416(16) -0.0125(14)
C17 0.105(2) 0.0598(16) 0.101(2) -0.0165(15) 0.052(2) -0.0216(16)
C18 0.0823(19) 0.0538(14) 0.106(2) 0.0016(14) 0.0528(18) -0.0041(13)
C19 0.0825(19) 0.0709(18) 0.091(2) 0.0167(16) 0.0355(17) -0.0018(15)
C20 0.0722(16) 0.0666(16) 0.0764(18) 0.0027(13) 0.0258(14) -0.0071(13)
C21 0.0518(11) 0.0582(12) 0.0567(14) -0.0043(10) 0.0301(10) -0.0044(10)
C22 0.0509(12) 0.0780(16) 0.0609(14) 0.0031(12) 0.0349(11) -0.0035(11)
C23 0.0520(13) 0.110(2) 0.0666(16) 0.0021(15) 0.0296(12) -0.0069(14)
C24 0.0716(16) 0.0730(16) 0.0683(17) -0.0013(13) 0.0363(13) -0.0143(13)
C25 0.0767(18) 0.0716(17) 0.115(3) -0.0047(17) 0.0596(19) -0.0031(14)
C1A 0.080(2) 0.079(2) 0.087(2) 0.0000(16) 0.0294(16) 0.0152(16)
C2A 0.131(3) 0.067(2) 0.120(3) 0.007(2) 0.045(3) 0.020(2)
C3A 0.123(3) 0.067(2) 0.110(3) 0.012(2) 0.027(3) 0.003(2)
C4A 0.096(2) 0.091(2) 0.095(3) 0.0169(19) 0.029(2) -0.018(2)
C5A 0.0763(18) 0.0725(17) 0.0762(19) 0.0033(14) 0.0297(15) -0.0065(14)
C6A 0.0521(13) 0.0667(15) 0.0637(15) -0.0024(12) 0.0151(11) -0.0010(11)
C7A 0.0458(11) 0.0674(15) 0.0671(15) -0.0081(11) 0.0260(11) -0.0047(10)
C8A 0.0481(11) 0.0662(14) 0.0522(13) -0.0066(10) 0.0240(10) -0.0066(10)
C9A 0.0491(11) 0.0610(13) 0.0550(13) -0.0081(10) 0.0260(10) -0.0030(10)
C10A 0.0551(13) 0.0671(15) 0.0618(15) -0.0022(12) 0.0164(11) -0.0016(11)
C11A 0.0526(13) 0.0670(15) 0.0690(16) -0.0118(12) 0.0153(11) -0.0084(11)
C12A 0.0547(13) 0.0586(13) 0.0669(15) -0.0106(11) 0.0300(11) -0.0025(10)
C13A 0.0761(18) 0.0741(18) 0.0649(16) 0.0041(13) 0.0174(13) -0.0141(14)
C14A 0.0662(16) 0.0813(18) 0.0617(16) 0.0003(13) 0.0121(12) -0.0196(14)
C15A 0.0582(13) 0.0608(14) 0.0700(16) -0.0131(12) 0.0316(12) -0.0031(11)
C16A 0.0615(16) 0.0737(18) 0.120(3) 0.0089(18) 0.0307(16) -0.0033(14)
C17A 0.0720(19) 0.094(2) 0.137(3) 0.003(2) 0.042(2) -0.0187(18)
C18A 0.096(2) 0.0676(18) 0.101(2) -0.0084(16) 0.050(2) -0.0175(17)
C19A 0.099(2) 0.0637(17) 0.090(2) -0.0010(15) 0.0352(19) -0.0007(16)
C20A 0.0680(17) 0.0664(17) 0.096(2) -0.0035(15) 0.0283(15) -0.0015(13)
C21A 0.0499(11) 0.0587(12) 0.0518(13) -0.0059(10) 0.0267(10) -0.0043(10)
C22A 0.0508(12) 0.0760(15) 0.0600(14) -0.0001(11) 0.0343(11) -0.0055(11)
C23A 0.0500(13) 0.122(3) 0.0681(17) -0.0041(17) 0.0300(12) -0.0110(15)
C24A 0.0747(18) 0.0775(18) 0.107(2) -0.0082(17) 0.0580(18) -0.0035(14)
C25A 0.0764(17) 0.0746(17) 0.0745(18) -0.0025(13) 0.0405(15) -0.0168(14)
C1B 0.0688(17) 0.085(2) 0.0712(18) -0.0122(15) 0.0257(14) -0.0097(15)
C2B 0.0609(17) 0.109(3) 0.088(2) -0.0068(19) 0.0191(15) -0.0037(16)
C3B 0.0682(17) 0.109(2) 0.0710(19) 0.0154(17) 0.0250(14) 0.0159(17)
C4B 0.081(2) 0.103(2) 0.0733(19) 0.0001(16) 0.0251(16) 0.0244(18)
C5B 0.0703(16) 0.0888(19) 0.0584(15) -0.0050(13) 0.0175(12) 0.0083(15)
C6B 0.0608(13) 0.0626(14) 0.0514(13) 0.0091(10) 0.0240(11) -0.0031(11)
C7B 0.0631(14) 0.0644(14) 0.0513(13) 0.0004(11) 0.0269(11) -0.0064(11)
C8B 0.0602(13) 0.0550(13) 0.0505(12) 0.0043(10) 0.0247(10) 0.0043(10)
C9B 0.0523(11) 0.0566(12) 0.0482(12) 0.0065(9) 0.0198(9) 0.0062(10)
C10B 0.0613(13) 0.0593(13) 0.0523(13) 0.0025(10) 0.0246(10) 0.0039(11)
C11B 0.0617(14) 0.0687(15) 0.0622(15) 0.0106(12) 0.0277(12) 0.0024(12)
C12B 0.0571(13) 0.0579(14) 0.0717(16) 0.0059(12) 0.0224(12) 0.0037(11)
C13B 0.0830(18) 0.0632(15) 0.0799(19) -0.0129(13) 0.0433(15) -0.0070(13)
C14B 0.0748(16) 0.0661(15) 0.0635(15) -0.0059(12) 0.0386(13) -0.0061(12)
C15B 0.0616(15) 0.0621(15) 0.094(2) 0.0084(14) 0.0271(14) 0.0029(12)
C16B 0.0705(18) 0.0763(19) 0.110(3) 0.0256(18) 0.0210(17) -0.0011(15)
C17B 0.087(2) 0.083(2) 0.157(4) 0.039(3) 0.033(3) -0.006(2)
C18B 0.107(3) 0.068(2) 0.199(6) -0.005(3) 0.061(4) -0.022(2)
C19B 0.135(4) 0.083(3) 0.157(4) -0.027(3) 0.062(3) -0.034(3)
C20B 0.109(3) 0.076(2) 0.115(3) -0.0145(19) 0.048(2) -0.0209(19)
C21B 0.0663(14) 0.0475(11) 0.0557(14) 0.0018(9) 0.0293(11) 0.0008(10)
C22B 0.101(2) 0.0595(14) 0.0486(14) 0.0060(11) 0.0224(13) 0.0217(14)
C23B 0.212(6) 0.122(3) 0.074(2) 0.019(2) 0.051(3) 0.108(4)
C24B 0.133(3) 0.076(2) 0.089(2) 0.0274(18) 0.026(2) -0.005(2)
C25B 0.087(2) 0.080(2) 0.080(2) 0.0028(16) 0.0105(16) 0.0114(17)
C1C 0.0641(15) 0.0783(18) 0.0562(15) 0.0030(12) 0.0179(12) 0.0031(13)
C2C 0.0600(15) 0.095(2) 0.0692(18) 0.0078(15) 0.0108(13) 0.0078(15)
C3C 0.0538(14) 0.0706(17) 0.088(2) 0.0102(14) 0.0189(13) 0.0067(12)
C4C 0.0550(13) 0.0744(17) 0.0833(19) -0.0079(14) 0.0290(13) -0.0014(12)
C5C 0.0509(12) 0.0684(15) 0.0644(15) -0.0067(12) 0.0200(11) -0.0040(11)
C6C 0.0511(12) 0.0512(12) 0.0542(13) 0.0032(9) 0.0177(10) -0.0053(9)
C7C 0.0544(13) 0.0587(13) 0.0532(13) -0.0025(10) 0.0220(10) -0.0041(10)
C8C 0.0498(11) 0.0530(12) 0.0472(12) 0.0044(9) 0.0196(9) 0.0064(9)
C9C 0.0442(10) 0.0511(11) 0.0402(10) 0.0050(8) 0.0118(8) 0.0068(9)
C10C 0.0517(12) 0.0576(13) 0.0637(14) -0.0017(10) 0.0303(11) 0.0000(10)
C11C 0.0566(12) 0.0533(12) 0.0656(14) -0.0056(10) 0.0297(11) 0.0031(10)
C12C 0.0434(10) 0.0557(12) 0.0496(12) 0.0062(9) 0.0153(9) 0.0067(9)
C13C 0.0567(13) 0.0605(14) 0.0671(15) 0.0003(11) 0.0330(12) 0.0027(11)
C14C 0.0589(13) 0.0554(13) 0.0588(13) -0.0029(10) 0.0306(11) 0.0052(10)
C15C 0.0537(12) 0.0558(12) 0.0593(13) 0.0036(10) 0.0235(10) 0.0026(10)
C16C 0.0646(15) 0.0579(14) 0.0885(19) 0.0030(13) 0.0325(14) 0.0055(12)
C17C 0.090(2) 0.0567(15) 0.113(3) 0.0010(16) 0.0448(19) 0.0050(15)
C18C 0.097(2) 0.0642(19) 0.136(3) -0.0073(19) 0.053(2) -0.0193(17)
C19C 0.0693(19) 0.082(2) 0.169(4) -0.010(2) 0.052(2) -0.0161(17)
C20C 0.0604(15) 0.0656(16) 0.126(3) -0.0044(16) 0.0405(17) -0.0015(13)
C21C 0.0614(13) 0.0495(12) 0.0558(14) 0.0047(10) 0.0271(11) 0.0060(10)
C22C 0.099(2) 0.0762(18) 0.0512(15) 0.0154(13) 0.0250(14) 0.0383(16)
C23C 0.135(3) 0.071(2) 0.078(2) 0.0230(16) 0.032(2) 0.011(2)
C24C 0.192(5) 0.141(4) 0.077(2) 0.029(2) 0.055(3) 0.118(4)
C25C 0.082(2) 0.109(3) 0.0674(19) 0.0164(17) 0.0161(15) 0.0227(19)

loop_
_atom_type_symbol
_atom_type_description
_atom_type_scat_dispersion_real
_atom_type_scat_dispersion_imag
_atom_type_scat_source
C C 0.0181 0.0091 'International Tables Vol C Tables 4.2.6.8 and 6.1.1.4'
H H 0.0000 0.0000 'International Tables Vol C Tables 4.2.6.8 and 6.1.1.4'
N N 0.0311 0.0180 'International Tables Vol C Tables 4.2.6.8 and 6.1.1.4'
O O 0.0492 0.0322 'International Tables Vol C Tables 4.2.6.8 and 6.1.1.4'

loop_
_geom_angle_atom_site_label_1
_geom_angle_atom_site_label_2
_geom_angle_atom_site_label_3
_geom_angle
_geom_angle_site_symmetry_1
_geom_angle_site_symmetry_3
_geom_angle_publ_flag
C21 N1 C8 122.0(2) . . ?
C21 N1 H1 117(2) . . ?
C8 N1 H1 121(2) . . ?
C21A N1A C8A 122.1(2) . . ?
C21A N1A H1A 117.6(17) . . ?
C8A N1A H1A 120.3(17) . . ?
C21B N1B C8B 120.2(2) . . ?
C21B N1B H1B 121(2) . . ?
C8B N1B H1B 119(2) . . ?
C21C N1C C8C 120.4(2) . . ?
C21C N1C H1C 121(2) . . ?
C8C N1C H1C 118(2) . . ?
C21 O3 C22 121.88(19) . . ?
C21A O3A C22A 121.64(18) . . ?
C21B O3B C22B 119.8(2) . . ?
C21C O3C C22C 119.8(2) . . ?
C2 C1 C6 120.7(4) . . ?
C2 C1 H1D 119.7 . . ?
C6 C1 H1D 119.7 . . ?
C3 C2 C1 120.3(4) . . ?
C3 C2 H2 119.8 . . ?
C1 C2 H2 119.8 . . ?
C2 C3 C4 119.9(3) . . ?
C2 C3 H3 120.0 . . ?
C4 C3 H3 120.0 . . ?
C3 C4 C5 120.2(4) . . ?
C3 C4 H4 119.9 . . ?
C5 C4 H4 119.9 . . ?
C6 C5 C4 120.0(3) . . ?
C6 C5 H5 120.0 . . ?
C4 C5 H5 120.0 . . ?
C5 C6 C1 118.9(3) . . ?
C5 C6 C7 123.7(3) . . ?
C1 C6 C7 117.4(3) . . ?
O1 C7 C6 120.6(2) . . ?
O1 C7 C8 120.0(2) . . ?
C6 C7 C8 119.4(2) . . ?
N1 C8 C9 113.3(2) . . ?
N1 C8 C7 107.97(19) . . ?
C9 C8 C7 111.49(18) . . ?
N1 C8 H8 108.0 . . ?
C9 C8 H8 108.0 . . ?
C7 C8 H8 108.0 . . ?
C10 C9 C14 117.8(2) . . ?
C10 C9 C8 120.6(2) . . ?
C14 C9 C8 121.6(2) . . ?
C11 C10 C9 120.8(2) . . ?
C11 C10 H10 119.6 . . ?
C9 C10 H10 119.6 . . ?
C10 C11 C12 122.0(2) . . ?
C10 C11 H11 119.0 . . ?
C12 C11 H11 119.0 . . ?
C13 C12 C11 116.6(2) . . ?
C13 C12 C15 121.2(2) . . ?
C11 C12 C15 122.2(2) . . ?
C14 C13 C12 121.7(2) . . ?
C14 C13 H13 119.2 . . ?
C12 C13 H13 119.2 . . ?
C13 C14 C9 121.1(2) . . ?
C13 C14 H14 119.4 . . ?
C9 C14 H14 119.4 . . ?
C16 C15 C20 117.0(3) . . ?
C16 C15 C12 121.5(2) . . ?
C20 C15 C12 121.5(2) . . ?
C15 C16 C17 121.1(3) . . ?
C15 C16 H16 119.4 . . ?
C17 C16 H16 119.4 . . ?
C18 C17 C16 121.4(3) . . ?
C18 C17 H17 119.3 . . ?
C16 C17 H17 119.3 . . ?
C17 C18 C19 118.5(3) . . ?
C17 C18 H18 120.8 . . ?
C19 C18 H18 120.8 . . ?
C18 C19 C20 120.6(3) . . ?
C18 C19 H19 119.7 . . ?
C20 C19 H19 119.7 . . ?
C19 C20 C15 121.4(3) . . ?
C19 C20 H20 119.3 . . ?
C15 C20 H20 119.3 . . ?
O2 C21 O3 126.0(2) . . ?
O2 C21 N1 124.5(2) . . ?
O3 C21 N1 109.5(2) . . ?
O3 C22 C25 109.3(2) . . ?
O3 C22 C24 110.8(2) . . ?
C25 C22 C24 112.6(2) . . ?
O3 C22 C23 102.04(19) . . ?
C25 C22 C23 112.1(3) . . ?
C24 C22 C23 109.4(2) . . ?
C22 C23 H23A 109.5 . . ?
C22 C23 H23B 109.5 . . ?
H23A C23 H23B 109.5 . . ?
C22 C23 H23C 109.5 . . ?
H23A C23 H23C 109.5 . . ?
H23B C23 H23C 109.5 . . ?
C22 C24 H24A 109.5 . . ?
C22 C24 H24B 109.5 . . ?
H24A C24 H24B 109.5 . . ?
C22 C24 H24C 109.5 . . ?
H24A C24 H24C 109.5 . . ?
H24B C24 H24C 109.5 . . ?
C22 C25 H25A 109.5 . . ?
C22 C25 H25B 109.5 . . ?
H25A C25 H25B 109.5 . . ?
C22 C25 H25C 109.5 . . ?
H25A C25 H25C 109.5 . . ?
H25B C25 H25C 109.5 . . ?
C2A C1A C6A 120.8(4) . . ?
C2A C1A H1E 119.6 . . ?
C6A C1A H1E 119.6 . . ?
C3A C2A C1A 120.3(4) . . ?
C3A C2A H2A 119.8 . . ?
C1A C2A H2A 119.8 . . ?
C4A C3A C2A 119.9(4) . . ?
C4A C3A H3A 120.0 . . ?
C2A C3A H3A 120.0 . . ?
C3A C4A C5A 120.5(4) . . ?
C3A C4A H4A 119.8 . . ?
C5A C4A H4A 119.8 . . ?
C4A C5A C6A 120.2(4) . . ?
C4A C5A H5A 119.9 . . ?
C6A C5A H5A 119.9 . . ?
C5A C6A C1A 118.3(3) . . ?
C5A C6A C7A 124.0(3) . . ?
C1A C6A C7A 117.7(3) . . ?
O1A C7A C6A 120.8(2) . . ?
O1A C7A C8A 120.0(3) . . ?
C6A C7A C8A 119.2(2) . . ?
N1A C8A C9A 113.7(2) . . ?
N1A C8A C7A 107.87(19) . . ?
C9A C8A C7A 111.27(19) . . ?
N1A C8A H8A 107.9 . . ?
C9A C8A H8A 107.9 . . ?
C7A C8A H8A 107.9 . . ?
C14A C9A C10A 117.8(2) . . ?
C14A C9A C8A 122.8(2) . . ?
C10A C9A C8A 119.4(2) . . ?
C9A C10A C11A 120.7(3) . . ?
C9A C10A H10A 119.7 . . ?
C11A C10A H10A 119.7 . . ?
C12A C11A C10A 121.9(2) . . ?
C12A C11A H11A 119.0 . . ?
C10A C11A H11A 119.0 . . ?
C11A C12A C13A 116.7(2) . . ?
C11A C12A C15A 122.4(2) . . ?
C13A C12A C15A 121.0(3) . . ?
C14A C13A C12A 121.9(3) . . ?
C14A C13A H13A 119.0 . . ?
C12A C13A H13A 119.0 . . ?
C13A C14A C9A 120.9(3) . . ?
C13A C14A H14A 119.5 . . ?
C9A C14A H14A 119.5 . . ?
C16A C15A C20A 116.8(3) . . ?
C16A C15A C12A 121.6(3) . . ?
C20A C15A C12A 121.5(2) . . ?
C15A C16A C17A 120.6(3) . . ?
C15A C16A H16A 119.7 . . ?
C17A C16A H16A 119.7 . . ?
C18A C17A C16A 121.3(3) . . ?
C18A C17A H17A 119.4 . . ?
C16A C17A H17A 119.4 . . ?
C17A C18A C19A 119.1(3) . . ?
C17A C18A H18A 120.4 . . ?
C19A C18A H18A 120.4 . . ?
C18A C19A C20A 120.4(3) . . ?
C18A C19A H19A 119.8 . . ?
C20A C19A H19A 119.8 . . ?
C19A C20A C15A 121.8(3) . . ?
C19A C20A H20A 119.1 . . ?
C15A C20A H20A 119.1 . . ?
O2A C21A O3A 125.8(2) . . ?
O2A C21A N1A 124.6(2) . . ?
O3A C21A N1A 109.58(19) . . ?
O3A C22A C24A 109.6(2) . . ?
O3A C22A C25A 110.8(2) . . ?
C24A C22A C25A 112.4(2) . . ?
O3A C22A C23A 102.03(19) . . ?
C24A C22A C23A 112.1(3) . . ?
C25A C22A C23A 109.4(2) . . ?
C22A C23A H23D 109.5 . . ?
C22A C23A H23E 109.5 . . ?
H23D C23A H23E 109.5 . . ?
C22A C23A H23F 109.5 . . ?
H23D C23A H23F 109.5 . . ?
H23E C23A H23F 109.5 . . ?
C22A C24A H24D 109.5 . . ?
C22A C24A H24E 109.5 . . ?
H24D C24A H24E 109.5 . . ?
C22A C24A H24F 109.5 . . ?
H24D C24A H24F 109.5 . . ?
H24E C24A H24F 109.5 . . ?
C22A C25A H25D 109.5 . . ?
C22A C25A H25E 109.5 . . ?
H25D C25A H25E 109.5 . . ?
C22A C25A H25F 109.5 . . ?
H25D C25A H25F 109.5 . . ?
H25E C25A H25F 109.5 . . ?
C2B C1B C6B 120.9(3) . . ?
C2B C1B H1F 119.5 . . ?
C6B C1B H1F 119.5 . . ?
C3B C2B C1B 120.7(3) . . ?
C3B C2B H2B 119.6 . . ?
C1B C2B H2B 119.6 . . ?
C2B C3B C4B 119.3(3) . . ?
C2B C3B H3B 120.4 . . ?
C4B C3B H3B 120.4 . . ?
C3B C4B C5B 120.7(3) . . ?
C3B C4B H4B 119.7 . . ?
C5B C4B H4B 119.7 . . ?
C6B C5B C4B 120.6(3) . . ?
C6B C5B H5B 119.7 . . ?
C4B C5B H5B 119.7 . . ?
C5B C6B C1B 117.8(3) . . ?
C5B C6B C7B 124.4(2) . . ?
C1B C6B C7B 117.8(3) . . ?
O1B C7B C6B 120.5(2) . . ?
O1B C7B C8B 120.0(2) . . ?
C6B C7B C8B 119.4(2) . . ?
N1B C8B C9B 111.7(2) . . ?
N1B C8B C7B 108.4(2) . . ?
C9B C8B C7B 112.74(19) . . ?
N1B C8B H8B 107.9 . . ?
C9B C8B H8B 107.9 . . ?
C7B C8B H8B 107.9 . . ?
C14B C9B C10B 118.2(2) . . ?
C14B C9B C8B 119.4(2) . . ?
C10B C9B C8B 122.3(2) . . ?
C9B C10B C11B 121.1(2) . . ?
C9B C10B H10B 119.5 . . ?
C11B C10B H10B 119.5 . . ?
C10B C11B C12B 121.0(2) . . ?
C10B C11B H11B 119.5 . . ?
C12B C11B H11B 119.5 . . ?
C13B C12B C11B 117.3(3) . . ?
C13B C12B C15B 119.7(3) . . ?
C11B C12B C15B 123.0(3) . . ?
C14B C13B C12B 121.5(3) . . ?
C14B C13B H13B 119.2 . . ?
C12B C13B H13B 119.2 . . ?
C9B C14B C13B 121.0(2) . . ?
C9B C14B H14B 119.5 . . ?
C13B C14B H14B 119.5 . . ?
C16B C15B C20B 117.8(3) . . ?
C16B C15B C12B 121.5(3) . . ?
C20B C15B C12B 120.6(3) . . ?
C15B C16B C17B 121.1(4) . . ?
C15B C16B H16B 119.4 . . ?
C17B C16B H16B 119.4 . . ?
C18B C17B C16B 119.9(4) . . ?
C18B C17B H17B 120.0 . . ?
C16B C17B H17B 120.0 . . ?
C17B C18B C19B 120.4(4) . . ?
C17B C18B H18B 119.8 . . ?
C19B C18B H18B 119.8 . . ?
C18B C19B C20B 119.3(5) . . ?
C18B C19B H19B 120.3 . . ?
C20B C19B H19B 120.3 . . ?
C19B C20B C15B 121.3(4) . . ?
C19B C20B H20B 119.3 . . ?
C15B C20B H20B 119.3 . . ?
O2B C21B O3B 125.6(2) . . ?
O2B C21B N1B 124.4(2) . . ?
O3B C21B N1B 109.9(2) . . ?
O3B C22B C23B 102.6(2) . . ?
O3B C22B C25B 110.5(2) . . ?
C23B C22B C25B 110.9(4) . . ?
O3B C22B C24B 109.1(3) . . ?
C23B C22B C24B 111.7(4) . . ?
C25B C22B C24B 111.6(3) . . ?
C22B C23B H23G 109.5 . . ?
C22B C23B H23H 109.5 . . ?
H23G C23B H23H 109.5 . . ?
C22B C23B H23I 109.5 . . ?
H23G C23B H23I 109.5 . . ?
H23H C23B H23I 109.5 . . ?
C22B C24B H24G 109.5 . . ?
C22B C24B H24H 109.5 . . ?
H24G C24B H24H 109.5 . . ?
C22B C24B H24I 109.5 . . ?
H24G C24B H24I 109.5 . . ?
H24H C24B H24I 109.5 . . ?
C22B C25B H25G 109.5 . . ?
C22B C25B H25H 109.5 . . ?
H25G C25B H25H 109.5 . . ?
C22B C25B H25I 109.5 . . ?
H25G C25B H25I 109.5 . . ?
H25H C25B H25I 109.5 . . ?
C2C C1C C6C 120.7(3) . . ?
C2C C1C H1G 119.6 . . ?
C6C C1C H1G 119.6 . . ?
C3C C2C C1C 120.8(3) . . ?
C3C C2C H2C 119.6 . . ?
C1C C2C H2C 119.6 . . ?
C2C C3C C4C 119.5(3) . . ?
C2C C3C H3C 120.2 . . ?
C4C C3C H3C 120.3 . . ?
C3C C4C C5C 120.4(3) . . ?
C3C C4C H4C 119.8 . . ?
C5C C4C H4C 119.8 . . ?
C4C C5C C6C 120.5(3) . . ?
C4C C5C H5C 119.8 . . ?
C6C C5C H5C 119.8 . . ?
C5C C6C C1C 118.1(2) . . ?
C5C C6C C7C 124.1(2) . . ?
C1C C6C C7C 117.7(2) . . ?
O1C C7C C6C 120.8(2) . . ?
O1C C7C C8C 119.4(2) . . ?
C6C C7C C8C 119.8(2) . . ?
N1C C8C C9C 112.25(18) . . ?
N1C C8C C7C 107.50(19) . . ?
C9C C8C C7C 110.75(18) . . ?
N1C C8C H8C 108.8 . . ?
C9C C8C H8C 108.8 . . ?
C7C C8C H8C 108.8 . . ?
C14C C9C C10C 117.9(2) . . ?
C14C C9C C8C 120.7(2) . . ?
C10C C9C C8C 121.3(2) . . ?
C11C C10C C9C 121.4(2) . . ?
C11C C10C H10C 119.3 . . ?
C9C C10C H10C 119.3 . . ?
C10C C11C C12C 120.8(2) . . ?
C10C C11C H11C 119.6 . . ?
C12C C11C H11C 119.6 . . ?
C13C C12C C11C 117.2(2) . . ?
C13C C12C C15C 121.7(2) . . ?
C11C C12C C15C 121.1(2) . . ?
C14C C13C C12C 121.6(2) . . ?
C14C C13C H13C 119.2 . . ?
C12C C13C H13C 119.2 . . ?
C13C C14C C9C 121.0(2) . . ?
C13C C14C H14C 119.5 . . ?
C9C C14C H14C 119.5 . . ?
C16C C15C C20C 117.5(3) . . ?
C16C C15C C12C 121.5(2) . . ?
C20C C15C C12C 121.0(2) . . ?
C17C C16C C15C 121.4(3) . . ?
C17C C16C H16C 119.3 . . ?
C15C C16C H16C 119.3 . . ?
C18C C17C C16C 120.2(3) . . ?
C18C C17C H17C 119.9 . . ?
C16C C17C H17C 119.9 . . ?
C17C C18C C19C 119.7(3) . . ?
C17C C18C H18C 120.2 . . ?
C19C C18C H18C 120.2 . . ?
C18C C19C C20C 120.4(3) . . ?
C18C C19C H19C 119.8 . . ?
C20C C19C H19C 119.8 . . ?
C19C C20C C15C 120.9(3) . . ?
C19C C20C H20C 119.6 . . ?
C15C C20C H20C 119.6 . . ?
O2C C21C O3C 125.5(2) . . ?
O2C C21C N1C 124.6(2) . . ?
O3C C21C N1C 109.9(2) . . ?
O3C C22C C23C 109.2(3) . . ?
O3C C22C C24C 101.9(2) . . ?
C23C C22C C24C 112.3(4) . . ?
O3C C22C C25C 110.6(3) . . ?
C23C C22C C25C 112.0(3) . . ?
C24C C22C C25C 110.4(4) . . ?
C22C C23C H23J 109.5 . . ?
C22C C23C H23K 109.5 . . ?
H23J C23C H23K 109.5 . . ?
C22C C23C H23L 109.5 . . ?
H23J C23C H23L 109.5 . . ?
H23K C23C H23L 109.5 . . ?
C22C C24C H24J 109.5 . . ?
C22C C24C H24K 109.5 . . ?
H24J C24C H24K 109.5 . . ?
C22C C24C H24L 109.5 . . ?
H24J C24C H24L 109.5 . . ?
H24K C24C H24L 109.5 . . ?
C22C C25C H25J 109.5 . . ?
C22C C25C H25K 109.5 . . ?
H25J C25C H25K 109.5 . . ?
C22C C25C H25L 109.5 . . ?
H25J C25C H25L 109.5 . . ?
H25K C25C H25L 109.5 . . ?

loop_
_geom_bond_atom_site_label_1
_geom_bond_atom_site_label_2
_geom_bond_distance
_geom_bond_site_symmetry_2
_geom_bond_publ_flag
N1 C21 1.348(3) . ?
N1 C8 1.458(3) . ?
N1 H1 0.88(3) . ?
N1A C21A 1.347(3) . ?
N1A C8A 1.458(3) . ?
N1A H1A 0.89(3) . ?
N1B C21B 1.344(3) . ?
N1B C8B 1.452(3) . ?
N1B H1B 0.83(4) . ?
N1C C21C 1.345(3) . ?
N1C C8C 1.448(3) . ?
N1C H1C 0.87(4) . ?
O1 C7 1.201(3) . ?
O2 C21 1.212(3) . ?
O3 C21 1.337(3) . ?
O3 C22 1.480(2) . ?
O1A C7A 1.203(3) . ?
O2A C21A 1.212(3) . ?
O3A C21A 1.336(3) . ?
O3A C22A 1.480(2) . ?
O1B C7B 1.211(3) . ?
O2B C21B 1.208(3) . ?
O3B C21B 1.342(3) . ?
O3B C22B 1.475(3) . ?
O1C C7C 1.207(3) . ?
O2C C21C 1.207(3) . ?
O3C C21C 1.344(3) . ?
O3C C22C 1.478(3) . ?
C1 C2 1.372(5) . ?
C1 C6 1.393(4) . ?
C1 H1D 0.9300 . ?
C2 C3 1.369(7) . ?
C2 H2 0.9300 . ?
C3 C4 1.377(6) . ?
C3 H3 0.9300 . ?
C4 C5 1.390(5) . ?
C4 H4 0.9300 . ?
C5 C6 1.379(4) . ?
C5 H5 0.9300 . ?
C6 C7 1.497(4) . ?
C7 C8 1.547(3) . ?
C8 C9 1.507(3) . ?
C8 H8 0.9800 . ?
C9 C10 1.387(3) . ?
C9 C14 1.388(4) . ?
C10 C11 1.384(4) . ?
C10 H10 0.9300 . ?
C11 C12 1.395(4) . ?
C11 H11 0.9300 . ?
C12 C13 1.390(4) . ?
C12 C15 1.493(3) . ?
C13 C14 1.386(4) . ?
C13 H13 0.9300 . ?
C14 H14 0.9300 . ?
C15 C16 1.381(4) . ?
C15 C20 1.390(4) . ?
C16 C17 1.387(4) . ?
C16 H16 0.9300 . ?
C17 C18 1.360(5) . ?
C17 H17 0.9300 . ?
C18 C19 1.375(5) . ?
C18 H18 0.9300 . ?
C19 C20 1.388(4) . ?
C19 H19 0.9300 . ?
C20 H20 0.9300 . ?
C22 C25 1.504(4) . ?
C22 C24 1.508(4) . ?
C22 C23 1.523(4) . ?
C23 H23A 0.9600 . ?
C23 H23B 0.9600 . ?
C23 H23C 0.9600 . ?
C24 H24A 0.9600 . ?
C24 H24B 0.9600 . ?
C24 H24C 0.9600 . ?
C25 H25A 0.9600 . ?
C25 H25B 0.9600 . ?
C25 H25C 0.9600 . ?
C1A C2A 1.371(6) . ?
C1A C6A 1.394(4) . ?
C1A H1E 0.9300 . ?
C2A C3A 1.371(7) . ?
C2A H2A 0.9300 . ?
C3A C4A 1.370(7) . ?
C3A H3A 0.9300 . ?
C4A C5A 1.385(5) . ?
C4A H4A 0.9300 . ?
C5A C6A 1.389(4) . ?
C5A H5A 0.9300 . ?
C6A C7A 1.490(4) . ?
C7A C8A 1.542(3) . ?
C8A C9A 1.514(3) . ?
C8A H8A 0.9800 . ?
C9A C14A 1.383(4) . ?
C9A C10A 1.384(3) . ?
C10A C11A 1.385(4) . ?
C10A H10A 0.9300 . ?
C11A C12A 1.380(4) . ?
C11A H11A 0.9300 . ?
C12A C13A 1.388(4) . ?
C12A C15A 1.486(4) . ?
C13A C14A 1.376(4) . ?
C13A H13A 0.9300 . ?
C14A H14A 0.9300 . ?
C15A C16A 1.382(4) . ?
C15A C20A 1.384(4) . ?
C16A C17A 1.392(5) . ?
C16A H16A 0.9300 . ?
C17A C18A 1.354(5) . ?
C17A H17A 0.9300 . ?
C18A C19A 1.357(5) . ?
C18A H18A 0.9300 . ?
C19A C20A 1.384(4) . ?
C19A H19A 0.9300 . ?
C20A H20A 0.9300 . ?
C22A C24A 1.502(4) . ?
C22A C25A 1.506(4) . ?
C22A C23A 1.525(4) . ?
C23A H23D 0.9600 . ?
C23A H23E 0.9600 . ?
C23A H23F 0.9600 . ?
C24A H24D 0.9600 . ?
C24A H24E 0.9600 . ?
C24A H24F 0.9600 . ?
C25A H25D 0.9600 . ?
C25A H25E 0.9600 . ?
C25A H25F 0.9600 . ?
C1B C2B 1.376(5) . ?
C1B C6B 1.391(4) . ?
C1B H1F 0.9300 . ?
C2B C3B 1.362(5) . ?
C2B H2B 0.9300 . ?
C3B C4B 1.365(5) . ?
C3B H3B 0.9300 . ?
C4B C5B 1.389(4) . ?
C4B H4B 0.9300 . ?
C5B C6B 1.378(4) . ?
C5B H5B 0.9300 . ?
C6B C7B 1.492(4) . ?
C7B C8B 1.539(3) . ?
C8B C9B 1.526(3) . ?
C8B H8B 0.9800 . ?
C9B C14B 1.379(3) . ?
C9B C10B 1.380(3) . ?
C10B C11B 1.385(4) . ?
C10B H10B 0.9300 . ?
C11B C12B 1.394(4) . ?
C11B H11B 0.9300 . ?
C12B C13B 1.386(4) . ?
C12B C15B 1.488(4) . ?
C13B C14B 1.381(4) . ?
C13B H13B 0.9300 . ?
C14B H14B 0.9300 . ?
C15B C16B 1.379(5) . ?
C15B C20B 1.390(5) . ?
C16B C17B 1.388(5) . ?
C16B H16B 0.9300 . ?
C17B C18B 1.366(7) . ?
C17B H17B 0.9300 . ?
C18B C19B 1.376(7) . ?
C18B H18B 0.9300 . ?
C19B C20B 1.387(5) . ?
C19B H19B 0.9300 . ?
C20B H20B 0.9300 . ?
C22B C23B 1.502(5) . ?
C22B C25B 1.515(5) . ?
C22B C24B 1.519(6) . ?
C23B H23G 0.9600 . ?
C23B H23H 0.9600 . ?
C23B H23I 0.9600 . ?
C24B H24G 0.9600 . ?
C24B H24H 0.9600 . ?
C24B H24I 0.9600 . ?
C25B H25G 0.9600 . ?
C25B H25H 0.9600 . ?
C25B H25I 0.9600 . ?
C1C C2C 1.374(4) . ?
C1C C6C 1.394(4) . ?
C1C H1G 0.9300 . ?
C2C C3C 1.366(5) . ?
C2C H2C 0.9300 . ?
C3C C4C 1.375(4) . ?
C3C H3C 0.9300 . ?
C4C C5C 1.386(4) . ?
C4C H4C 0.9300 . ?
C5C C6C 1.387(4) . ?
C5C H5C 0.9300 . ?
C6C C7C 1.493(3) . ?
C7C C8C 1.542(3) . ?
C8C C9C 1.529(3) . ?
C8C H8C 0.9800 . ?
C9C C14C 1.379(3) . ?
C9C C10C 1.384(3) . ?
C10C C11C 1.384(3) . ?
C10C H10C 0.9300 . ?
C11C C12C 1.392(3) . ?
C11C H11C 0.9300 . ?
C12C C13C 1.392(3) . ?
C12C C15C 1.480(3) . ?
C13C C14C 1.379(4) . ?
C13C H13C 0.9300 . ?
C14C H14C 0.9300 . ?
C15C C16C 1.385(4) . ?
C15C C20C 1.389(4) . ?
C16C C17C 1.376(4) . ?
C16C H16C 0.9300 . ?
C17C C18C 1.365(5) . ?
C17C H17C 0.9300 . ?
C18C C19C 1.370(5) . ?
C18C H18C 0.9300 . ?
C19C C20C 1.379(4) . ?
C19C H19C 0.9300 . ?
C20C H20C 0.9300 . ?
C22C C23C 1.514(6) . ?
C22C C24C 1.517(5) . ?
C22C C25C 1.531(5) . ?
C23C H23J 0.9600 . ?
C23C H23K 0.9600 . ?
C23C H23L 0.9600 . ?
C24C H24J 0.9600 . ?
C24C H24K 0.9600 . ?
C24C H24L 0.9600 . ?
C25C H25J 0.9600 . ?
C25C H25K 0.9600 . ?
C25C H25L 0.9600 . ?

loop_
_geom_hbond_atom_site_label_D
_geom_hbond_atom_site_label_H
_geom_hbond_atom_site_label_A
_geom_hbond_distance_DH
_geom_hbond_distance_HA
_geom_hbond_distance_DA
_geom_hbond_angle_DHA
_geom_hbond_site_symmetry_A
N1B H1B O2C 0.83(4) 2.41(4) 3.174(3) 154(3) .
N1C H1C O2B 0.87(4) 2.51(4) 3.314(3) 155(3) 1_556
N1 H1 O2A 0.88(3) 2.32(3) 3.171(3) 162(3) .
N1A H1A O2 0.89(3) 2.27(3) 3.116(3) 159(2) 1_554
C25C H25J O2C 0.96 2.37 2.941(4) 117.9 .
C23C H23L O2C 0.96 2.46 3.027(4) 117.5 .
C8C H8C O1B 0.98 2.60 3.554(3) 165.8 .
C25B H25G O2B 0.96 2.37 2.952(4) 118.6 .
C24B H24I O2B 0.96 2.40 2.977(4) 118.0 .
C25A H25F O2A 0.96 2.42 2.929(3) 112.6 .
C24A H24D O2A 0.96 2.58 3.120(4) 116.2 .
C23A H23E O1A 0.96 2.50 3.399(3) 155.7 1_455
C25 H25A O2 0.96 2.60 3.148(4) 116.2 .
C24 H24C O2 0.96 2.43 2.921(3) 111.8 .
C23 H23B O1 0.96 2.51 3.415(3) 157.1 1_455

loop_
_geom_torsion_atom_site_label_1
_geom_torsion_atom_site_label_2
_geom_torsion_atom_site_label_3
_geom_torsion_atom_site_label_4
_geom_torsion
_geom_torsion_site_symmetry_1
_geom_torsion_site_symmetry_2
_geom_torsion_site_symmetry_3
_geom_torsion_site_symmetry_4
_geom_torsion_publ_flag
C6 C1 C2 C3 -0.5(6) . . . . ?
C1 C2 C3 C4 0.4(7) . . . . ?
C2 C3 C4 C5 -0.3(6) . . . . ?
C3 C4 C5 C6 0.3(6) . . . . ?
C4 C5 C6 C1 -0.4(5) . . . . ?
C4 C5 C6 C7 179.5(3) . . . . ?
C2 C1 C6 C5 0.5(5) . . . . ?
C2 C1 C6 C7 -179.4(3) . . . . ?
C5 C6 C7 O1 175.7(3) . . . . ?
C1 C6 C7 O1 -4.4(4) . . . . ?
C5 C6 C7 C8 -5.8(4) . . . . ?
C1 C6 C7 C8 174.1(2) . . . . ?
C21 N1 C8 C9 -109.9(3) . . . . ?
C21 N1 C8 C7 126.2(2) . . . . ?
O1 C7 C8 N1 114.0(3) . . . . ?
C6 C7 C8 N1 -64.5(3) . . . . ?
O1 C7 C8 C9 -11.0(4) . . . . ?
C6 C7 C8 C9 170.5(2) . . . . ?
N1 C8 C9 C10 132.2(2) . . . . ?
C7 C8 C9 C10 -105.8(3) . . . . ?
N1 C8 C9 C14 -47.3(3) . . . . ?
C7 C8 C9 C14 74.7(3) . . . . ?
C14 C9 C10 C11 -0.7(4) . . . . ?
C8 C9 C10 C11 179.7(2) . . . . ?
C9 C10 C11 C12 0.9(4) . . . . ?
C10 C11 C12 C13 -0.4(4) . . . . ?
C10 C11 C12 C15 177.3(2) . . . . ?
C11 C12 C13 C14 -0.3(4) . . . . ?
C15 C12 C13 C14 -178.0(2) . . . . ?
C12 C13 C14 C9 0.6(4) . . . . ?
C10 C9 C14 C13 0.0(4) . . . . ?
C8 C9 C14 C13 179.5(2) . . . . ?
C13 C12 C15 C16 175.1(3) . . . . ?
C11 C12 C15 C16 -2.4(4) . . . . ?
C13 C12 C15 C20 -3.7(4) . . . . ?
C11 C12 C15 C20 178.7(3) . . . . ?
C20 C15 C16 C17 0.0(4) . . . . ?
C12 C15 C16 C17 -178.9(3) . . . . ?
C15 C16 C17 C18 -0.1(5) . . . . ?
C16 C17 C18 C19 0.3(5) . . . . ?
C17 C18 C19 C20 -0.4(5) . . . . ?
C18 C19 C20 C15 0.3(5) . . . . ?
C16 C15 C20 C19 -0.1(4) . . . . ?
C12 C15 C20 C19 178.8(3) . . . . ?
C22 O3 C21 O2 -5.3(4) . . . . ?
C22 O3 C21 N1 173.8(2) . . . . ?
C8 N1 C21 O2 1.8(4) . . . . ?
C8 N1 C21 O3 -177.3(2) . . . . ?
C21 O3 C22 C25 72.5(3) . . . . ?
C21 O3 C22 C24 -52.2(3) . . . . ?
C21 O3 C22 C23 -168.6(2) . . . . ?
C6A C1A C2A C3A -0.5(7) . . . . ?
C1A C2A C3A C4A 0.0(7) . . . . ?
C2A C3A C4A C5A 0.3(7) . . . . ?
C3A C4A C5A C6A -0.1(6) . . . . ?
C4A C5A C6A C1A -0.4(5) . . . . ?
C4A C5A C6A C7A 179.5(3) . . . . ?
C2A C1A C6A C5A 0.7(5) . . . . ?
C2A C1A C6A C7A -179.2(3) . . . . ?
C5A C6A C7A O1A 175.9(3) . . . . ?
C1A C6A C7A O1A -4.3(4) . . . . ?
C5A C6A C7A C8A -5.7(4) . . . . ?
C1A C6A C7A C8A 174.2(3) . . . . ?
C21A N1A C8A C9A -109.4(3) . . . . ?
C21A N1A C8A C7A 126.7(2) . . . . ?
O1A C7A C8A N1A 113.3(3) . . . . ?
C6A C7A C8A N1A -65.1(3) . . . . ?
O1A C7A C8A C9A -12.1(4) . . . . ?
C6A C7A C8A C9A 169.5(2) . . . . ?
N1A C8A C9A C14A -29.5(3) . . . . ?
C7A C8A C9A C14A 92.5(3) . . . . ?
N1A C8A C9A C10A 152.3(2) . . . . ?
C7A C8A C9A C10A -85.7(3) . . . . ?
C14A C9A C10A C11A -2.8(4) . . . . ?
C8A C9A C10A C11A 175.5(2) . . . . ?
C9A C10A C11A C12A 1.9(4) . . . . ?
C10A C11A C12A C13A 0.3(4) . . . . ?
C10A C11A C12A C15A -179.1(2) . . . . ?
C11A C12A C13A C14A -1.5(5) . . . . ?
C15A C12A C13A C14A 178.0(3) . . . . ?
C12A C13A C14A C9A 0.4(5) . . . . ?
C10A C9A C14A C13A 1.7(4) . . . . ?
C8A C9A C14A C13A -176.5(3) . . . . ?
C11A C12A C15A C16A 32.1(4) . . . . ?
C13A C12A C15A C16A -147.3(3) . . . . ?
C11A C12A C15A C20A -151.3(3) . . . . ?
C13A C12A C15A C20A 29.3(4) . . . . ?
C20A C15A C16A C17A 1.8(5) . . . . ?
C12A C15A C16A C17A 178.6(3) . . . . ?
C15A C16A C17A C18A -0.4(6) . . . . ?
C16A C17A C18A C19A -0.8(6) . . . . ?
C17A C18A C19A C20A 0.5(6) . . . . ?
C18A C19A C20A C15A 0.9(5) . . . . ?
C16A C15A C20A C19A -2.1(5) . . . . ?
C12A C15A C20A C19A -178.9(3) . . . . ?
C22A O3A C21A O2A -6.0(4) . . . . ?
C22A O3A C21A N1A 173.8(2) . . . . ?
C8A N1A C21A O2A 0.8(4) . . . . ?
C8A N1A C21A O3A -179.1(2) . . . . ?
C21A O3A C22A C24A 71.5(3) . . . . ?
C21A O3A C22A C25A -53.2(3) . . . . ?
C21A O3A C22A C23A -169.6(2) . . . . ?
C6B C1B C2B C3B -0.8(5) . . . . ?
C1B C2B C3B C4B -0.3(6) . . . . ?
C2B C3B C4B C5B 1.3(6) . . . . ?
C3B C4B C5B C6B -1.1(5) . . . . ?
C4B C5B C6B C1B 0.1(4) . . . . ?
C4B C5B C6B C7B 178.9(3) . . . . ?
C2B C1B C6B C5B 0.9(5) . . . . ?
C2B C1B C6B C7B -178.1(3) . . . . ?
C5B C6B C7B O1B 168.6(3) . . . . ?
C1B C6B C7B O1B -12.5(4) . . . . ?
C5B C6B C7B C8B -13.4(4) . . . . ?
C1B C6B C7B C8B 165.5(2) . . . . ?
C21B N1B C8B C9B -89.9(3) . . . . ?
C21B N1B C8B C7B 145.3(2) . . . . ?
O1B C7B C8B N1B 16.0(3) . . . . ?
C6B C7B C8B N1B -162.0(2) . . . . ?
O1B C7B C8B C9B -108.2(3) . . . . ?
C6B C7B C8B C9B 73.8(3) . . . . ?
N1B C8B C9B C14B 118.1(3) . . . . ?
C7B C8B C9B C14B -119.5(3) . . . . ?
N1B C8B C9B C10B -58.5(3) . . . . ?
C7B C8B C9B C10B 63.9(3) . . . . ?
C14B C9B C10B C11B 0.5(4) . . . . ?
C8B C9B C10B C11B 177.1(2) . . . . ?
C9B C10B C11B C12B 0.3(4) . . . . ?
C10B C11B C12B C13B -1.2(4) . . . . ?
C10B C11B C12B C15B 179.6(2) . . . . ?
C11B C12B C13B C14B 1.5(4) . . . . ?
C15B C12B C13B C14B -179.4(3) . . . . ?
C10B C9B C14B C13B -0.3(4) . . . . ?
C8B C9B C14B C13B -177.0(2) . . . . ?
C12B C13B C14B C9B -0.7(5) . . . . ?
C13B C12B C15B C16B 144.6(3) . . . . ?
C11B C12B C15B C16B -36.3(4) . . . . ?
C13B C12B C15B C20B -34.0(4) . . . . ?
C11B C12B C15B C20B 145.1(3) . . . . ?
C20B C15B C16B C17B 1.2(5) . . . . ?
C12B C15B C16B C17B -177.5(3) . . . . ?
C15B C16B C17B C18B 0.4(6) . . . . ?
C16B C17B C18B C19B -2.4(7) . . . . ?
C17B C18B C19B C20B 2.7(8) . . . . ?
C18B C19B C20B C15B -1.0(7) . . . . ?
C16B C15B C20B C19B -0.9(6) . . . . ?
C12B C15B C20B C19B 177.8(4) . . . . ?
C22B O3B C21B O2B -10.4(4) . . . . ?
C22B O3B C21B N1B 169.6(2) . . . . ?
C8B N1B C21B O2B 1.3(4) . . . . ?
C8B N1B C21B O3B -178.7(2) . . . . ?
C21B O3B C22B C23B -177.0(4) . . . . ?
C21B O3B C22B C25B 64.6(4) . . . . ?
C21B O3B C22B C24B -58.5(4) . . . . ?
C6C C1C C2C C3C 0.3(5) . . . . ?
C1C C2C C3C C4C 0.7(5) . . . . ?
C2C C3C C4C C5C -0.8(5) . . . . ?
C3C C4C C5C C6C -0.1(4) . . . . ?
C4C C5C C6C C1C 1.0(4) . . . . ?
C4C C5C C6C C7C 178.7(2) . . . . ?
C2C C1C C6C C5C -1.1(4) . . . . ?
C2C C1C C6C C7C -178.9(3) . . . . ?
C5C C6C C7C O1C -169.0(3) . . . . ?
C1C C6C C7C O1C 8.6(4) . . . . ?
C5C C6C C7C C8C 11.7(4) . . . . ?
C1C C6C C7C C8C -170.6(2) . . . . ?
C21C N1C C8C C9C -84.5(3) . . . . ?
C21C N1C C8C C7C 153.5(2) . . . . ?
O1C C7C C8C N1C 21.4(3) . . . . ?
C6C C7C C8C N1C -159.4(2) . . . . ?
O1C C7C C8C C9C -101.6(3) . . . . ?
C6C C7C C8C C9C 77.7(3) . . . . ?
N1C C8C C9C C14C -36.5(3) . . . . ?
C7C C8C C9C C14C 83.7(2) . . . . ?
N1C C8C C9C C10C 140.3(2) . . . . ?
C7C C8C C9C C10C -99.5(3) . . . . ?
C14C C9C C10C C11C 0.7(3) . . . . ?
C8C C9C C10C C11C -176.2(2) . . . . ?
C9C C10C C11C C12C 1.7(4) . . . . ?
C10C C11C C12C C13C -2.5(4) . . . . ?
C10C C11C C12C C15C 176.0(2) . . . . ?
C11C C12C C13C C14C 1.1(4) . . . . ?
C15C C12C C13C C14C -177.4(2) . . . . ?
C12C C13C C14C C9C 1.3(4) . . . . ?
C10C C9C C14C C13C -2.1(3) . . . . ?
C8C C9C C14C C13C 174.8(2) . . . . ?
C13C C12C C15C C16C -144.0(3) . . . . ?
C11C C12C C15C C16C 37.5(4) . . . . ?
C13C C12C C15C C20C 37.5(4) . . . . ?
C11C C12C C15C C20C -141.0(3) . . . . ?
C20C C15C C16C C17C -0.7(5) . . . . ?
C12C C15C C16C C17C -179.2(3) . . . . ?
C15C C16C C17C C18C 0.7(5) . . . . ?
C16C C17C C18C C19C -0.2(6) . . . . ?
C17C C18C C19C C20C -0.2(7) . . . . ?
C18C C19C C20C C15C 0.2(7) . . . . ?
C16C C15C C20C C19C 0.2(5) . . . . ?
C12C C15C C20C C19C 178.8(3) . . . . ?
C22C O3C C21C O2C -15.2(4) . . . . ?
C22C O3C C21C N1C 164.5(3) . . . . ?
C8C N1C C21C O2C -0.1(4) . . . . ?
C8C N1C C21C O3C -179.8(2) . . . . ?
C21C O3C C22C C23C -58.8(4) . . . . ?
C21C O3C C22C C24C -177.7(4) . . . . ?
C21C O3C C22C C25C 64.9(4) . . . . ?
